data_4021876
loop_
_publ_author_name
'Warren W. Gerhardt'
'Marcus Weck'

_publ_contact_author_address
;School of Chemistry and Biochemistry
Georgia Institute of Technology, Atlanta, GA 30332-0400
;
_publ_contact_author_email marcus.weck@chemistry.gatech.edu
_publ_contact_author_fax 404-894-7452
_publ_contact_author_name 'Marcus Weck, Warren Gerhardt'
_publ_contact_author_phone 404-385-1796
_publ_section_title
;
 Investigations of Metal-Coordinated Peptides as Supramolecular Synthons
;
_journal_name_full 'Journal of Organic Chemistry'
_journal_page_first 6333
_journal_page_last 6341
_journal_paper_doi 10.1021/jo060395q
_journal_volume 71
_journal_year 2006
_chemical_formula_sum 'C20 H18 N4 O6'
_chemical_formula_weight 410.38
_chemical_name_systematic
; 
 ? 
;
_space_group_IT_number 19
_symmetry_cell_setting orthorhombic
_symmetry_space_group_name_Hall 'P 2ac 2ab'
_symmetry_space_group_name_H-M 'P 21 21 21'
_atom_sites_solution_hydrogens geom
_atom_sites_solution_primary direct
_atom_sites_solution_secondary difmap
_audit_creation_method SHELXL-97
_cell_angle_alpha 90.00
_cell_angle_beta 90.00
_cell_angle_gamma 90.00
_cell_formula_units_Z 4
_cell_length_a 4.7602(3)
_cell_length_b 13.4131(9)
_cell_length_c 29.517(3)
_cell_measurement_reflns_used 1951
_cell_measurement_temperature 173(2)
_cell_measurement_theta_max 45.70
_cell_measurement_theta_min 7.25
_cell_volume 1884.6(2)
_computing_cell_refinement 'Bruker SMART'
_computing_data_collection 'Bruker SMART'
_computing_data_reduction 'Bruker SAINT'
_computing_molecular_graphics 'Bruker SHELXTL'
_computing_publication_material 'Bruker SHELXTL'
_computing_structure_refinement 'SHELXL-97 (Sheldrick, 1997)'
_computing_structure_solution 'SHELXS-97 (Sheldrick, 1990)'
_diffrn_ambient_temperature 173(2)
_diffrn_measured_fraction_theta_full 0.880
_diffrn_measured_fraction_theta_max 0.880
_diffrn_measurement_device_type 'CCD area detector'
_diffrn_measurement_method 'phi and omega scans'
_diffrn_radiation_monochromator graphite
_diffrn_radiation_source 'fine-focus sealed tube'
_diffrn_radiation_type CuK\a
_diffrn_radiation_wavelength 1.54178
_diffrn_reflns_av_R_equivalents 0.0794
_diffrn_reflns_av_sigmaI/netI 0.0896
_diffrn_reflns_limit_h_max 4
_diffrn_reflns_limit_h_min -4
_diffrn_reflns_limit_k_max 11
_diffrn_reflns_limit_k_min -12
_diffrn_reflns_limit_l_max 24
_diffrn_reflns_limit_l_min -22
_diffrn_reflns_number 4179
_diffrn_reflns_theta_full 45.89
_diffrn_reflns_theta_max 45.89
_diffrn_reflns_theta_min 7.25
_exptl_absorpt_coefficient_mu 0.918
_exptl_absorpt_correction_T_max 0.9642
_exptl_absorpt_correction_T_min 0.7103
_exptl_absorpt_correction_type multi-scan
_exptl_crystal_colour colourless
_exptl_crystal_density_diffrn 1.446
_exptl_crystal_density_method 'not measured'
_exptl_crystal_description needle
_exptl_crystal_F_000 856
_exptl_crystal_size_max 0.40
_exptl_crystal_size_mid 0.08
_exptl_crystal_size_min 0.04
_refine_diff_density_max 0.122
_refine_diff_density_min -0.195
_refine_diff_density_rms 0.035
_refine_ls_abs_structure_details 'Flack H D (1983), Acta Cryst. A39, 876-881'
_refine_ls_abs_structure_Flack -0.1(5)
_refine_ls_extinction_method none
_refine_ls_goodness_of_fit_ref 1.020
_refine_ls_hydrogen_treatment mixed
_refine_ls_matrix_type full
_refine_ls_number_parameters 272
_refine_ls_number_reflns 1408
_refine_ls_number_restraints 0
_refine_ls_restrained_S_all 1.020
_refine_ls_R_factor_all 0.0648
_refine_ls_R_factor_gt 0.0392
_refine_ls_shift/su_max 0.000
_refine_ls_shift/su_mean 0.000
_refine_ls_structure_factor_coef Fsqd
_refine_ls_weighting_details 'calc w=1/[\s^2^(Fo^2^)+(0.0200P)^2^+0.0000P] where P=(Fo^2^+2Fc^2^)/3'
_refine_ls_weighting_scheme calc
_refine_ls_wR_factor_gt 0.0620
_refine_ls_wR_factor_ref 0.0666
_reflns_number_gt 1133
_reflns_number_total 1408
_reflns_threshold_expression >2sigma(I)
_cod_data_source_file jo060395qsi20060224_032142.cif
_cod_depositor_comments
;
The following automatic conversions were performed:
'_symmetry_cell_setting' value 'Orthorhombic' changed to 'orthorhombic'
according to '/home/saulius/struct/CIF-dictionaries/cif_core.dic'
dictionary named 'cif_core.dic' version 2.4.1 from 2010-06-29.

Automatic conversion script
Id: cif_fix_enum 1527 2010-12-29 10:47:43Z saulius 
;
_cod_database_code 4021876

loop_
_symmetry_equiv_pos_as_xyz
'x, y, z'
'-x+1/2, -y, z+1/2'
'-x, y+1/2, -z+1/2'
'x+1/2, -y+1/2, -z'

loop_
_atom_site_label
_atom_site_type_symbol
_atom_site_fract_x
_atom_site_fract_y
_atom_site_fract_z
_atom_site_U_iso_or_equiv
_atom_site_adp_type
_atom_site_occupancy
_atom_site_symmetry_multiplicity
_atom_site_calc_flag
_atom_site_refinement_flags
C1 C 0.4489(12) 0.6280(4) 0.1559(3) 0.0314(18) Uani 1 1 d .
C2 C 0.6103(12) 0.7082(4) 0.1323(3) 0.0264(16) Uani 1 1 d .
C3 C 0.8062(13) 0.7731(5) 0.1496(2) 0.0418(17) Uani 1 1 d .
H3 H 0.8610 0.7706 0.1805 0.050 Uiso 1 1 calc R
C4 C 0.9211(12) 0.8428(4) 0.1199(3) 0.048(2) Uani 1 1 d .
H4 H 1.0592 0.8881 0.1307 0.058 Uiso 1 1 calc R
C5 C 0.8388(14) 0.8476(4) 0.0752(3) 0.049(2) Uani 1 1 d .
H5 H 0.9191 0.8963 0.0557 0.059 Uiso 1 1 calc R
C6 C 0.6389(13) 0.7816(5) 0.0583(2) 0.0388(18) Uani 1 1 d .
H6 H 0.5799 0.7846 0.0276 0.047 Uiso 1 1 calc R
C7 C 0.5297(11) 0.7118(4) 0.0876(3) 0.0285(17) Uani 1 1 d .
C8 C 0.3133(12) 0.6338(4) 0.0799(3) 0.0300(18) Uani 1 1 d .
C9 C 0.0990(10) 0.5010(3) 0.12832(19) 0.0274(15) Uani 1 1 d .
H9A H -0.0598 0.5048 0.1067 0.033 Uiso 1 1 calc R
H9B H 0.0209 0.5022 0.1594 0.033 Uiso 1 1 calc R
C10 C 0.2583(12) 0.4037(4) 0.12098(17) 0.0238(15) Uani 1 1 d .
C11 C 0.2104(10) 0.2222(4) 0.1183(2) 0.0239(16) Uani 1 1 d .
H11 H 0.4347 0.2288 0.1266 0.029 Uiso 1 1 d R
C12 C 0.1863(12) 0.1654(4) 0.0740(2) 0.0241(15) Uani 1 1 d .
C13 C 0.0020(13) 0.1907(4) 0.0400(3) 0.0366(18) Uani 1 1 d .
H13 H -0.1168 0.2468 0.0444 0.044 Uiso 1 1 calc R
C14 C 0.1595(18) 0.0601(5) -0.0040(3) 0.055(2) Uani 1 1 d .
H14 H 0.1537 0.0231 -0.0314 0.066 Uiso 1 1 calc R
C15 C 0.3434(14) 0.0310(4) 0.0282(3) 0.0374(18) Uani 1 1 d .
H15 H 0.4594 -0.0257 0.0236 0.045 Uiso 1 1 calc R
C16 C 0.3600(11) 0.0832(5) 0.0668(2) 0.0380(17) Uani 1 1 d .
H16 H 0.4912 0.0641 0.0895 0.046 Uiso 1 1 calc R
C17 C 0.0588(13) 0.1623(4) 0.1556(2) 0.0217(14) Uani 1 1 d .
C18 C 0.1192(11) 0.0536(4) 0.22082(18) 0.0345(17) Uani 1 1 d .
H18A H -0.0750 0.0326 0.2136 0.041 Uiso 1 1 calc R
H18B H 0.1153 0.0908 0.2498 0.041 Uiso 1 1 calc R
C19 C 0.3037(14) -0.0361(5) 0.2254(3) 0.0367(18) Uani 1 1 d .
C20 C 0.3992(13) -0.1780(4) 0.27000(19) 0.065(2) Uani 1 1 d .
H20A H 0.3903 -0.2248 0.2445 0.097 Uiso 1 1 calc R
H20B H 0.3340 -0.2112 0.2976 0.097 Uiso 1 1 calc R
H20C H 0.5935 -0.1557 0.2742 0.097 Uiso 1 1 calc R
N1 N 0.2801(9) 0.5864(3) 0.1220(2) 0.0230(12) Uani 1 1 d .
N2 N 0.0923(8) 0.3230(3) 0.11822(14) 0.0260(12) Uani 1 1 d .
N3 N 0.2268(9) 0.1172(3) 0.18500(16) 0.0310(13) Uani 1 1 d .
O1 O 0.1875(8) 0.6118(3) 0.04624(16) 0.0438(13) Uani 1 1 d .
O2 O 0.4520(8) 0.6017(3) 0.19486(16) 0.0445(13) Uani 1 1 d .
O3 O 0.5152(8) 0.4004(2) 0.11976(12) 0.0306(10) Uani 1 1 d .
O4 O -0.1974(7) 0.1581(2) 0.15650(12) 0.0280(10) Uani 1 1 d .
O5 O 0.5044(10) -0.0539(3) 0.20260(15) 0.0516(14) Uani 1 1 d .
O6 O 0.2206(7) -0.0922(3) 0.26055(14) 0.0462(12) Uani 1 1 d .
H2N H -0.0718 0.3285 0.1179 0.055 Uiso 1 1 d R
H3N H 0.3765 0.1242 0.1844 0.055 Uiso 1 1 d R
N4 N -0.0189(12) 0.1395(5) 0.0002(2) 0.0630(17) Uani 1 1 d .

loop_
_atom_site_aniso_label
_atom_site_aniso_U_11
_atom_site_aniso_U_22
_atom_site_aniso_U_33
_atom_site_aniso_U_23
_atom_site_aniso_U_13
_atom_site_aniso_U_12
C1 0.033(4) 0.025(5) 0.036(6) -0.002(5) -0.001(5) 0.007(4)
C2 0.023(4) 0.013(4) 0.043(7) -0.004(4) 0.001(4) -0.003(4)
C3 0.045(4) 0.031(4) 0.049(6) -0.006(4) 0.007(4) 0.003(4)
C4 0.034(4) 0.030(5) 0.080(7) -0.009(5) -0.003(5) -0.006(4)
C5 0.043(5) 0.027(5) 0.077(8) 0.010(4) 0.015(4) -0.009(4)
C6 0.046(4) 0.043(5) 0.028(6) 0.010(4) 0.009(4) 0.001(4)
C7 0.025(4) 0.023(5) 0.037(7) -0.001(4) 0.000(4) 0.004(4)
C8 0.027(5) 0.026(4) 0.037(7) -0.003(4) 0.003(4) 0.010(4)
C9 0.023(3) 0.019(4) 0.040(5) -0.004(3) 0.000(3) -0.001(3)
C10 0.034(4) 0.022(4) 0.015(4) 0.005(3) -0.001(3) -0.011(4)
C11 0.021(3) 0.021(4) 0.030(5) 0.005(4) 0.004(3) -0.001(3)
C12 0.021(4) 0.022(4) 0.029(5) 0.005(4) 0.001(4) -0.002(3)
C13 0.044(4) 0.029(4) 0.037(6) -0.001(4) 0.001(5) 0.004(4)
C14 0.068(6) 0.050(5) 0.047(7) -0.031(5) 0.025(5) -0.031(4)
C15 0.041(5) 0.036(4) 0.035(6) -0.013(4) 0.003(4) 0.007(4)
C16 0.039(4) 0.042(4) 0.033(6) -0.002(4) -0.003(4) 0.004(4)
C17 0.029(4) 0.016(3) 0.021(5) -0.005(3) 0.000(4) 0.005(3)
C18 0.027(4) 0.049(4) 0.027(5) 0.014(3) -0.001(3) 0.002(4)
C19 0.042(5) 0.027(4) 0.042(6) 0.001(4) -0.014(4) -0.012(4)
C20 0.093(5) 0.044(4) 0.058(6) 0.020(4) 0.015(4) 0.031(5)
N1 0.028(3) 0.020(3) 0.022(4) 0.000(3) -0.004(3) -0.004(3)
N2 0.023(3) 0.018(3) 0.037(4) 0.004(2) -0.003(3) 0.008(3)
N3 0.021(3) 0.046(3) 0.026(4) 0.016(3) -0.005(3) -0.001(3)
O1 0.051(3) 0.041(3) 0.039(4) -0.002(2) -0.014(2) -0.003(2)
O2 0.055(3) 0.042(3) 0.037(4) 0.005(3) -0.011(3) -0.009(2)
O3 0.015(2) 0.027(2) 0.050(3) 0.000(2) 0.001(2) -0.002(2)
O4 0.012(2) 0.035(2) 0.037(3) 0.006(2) 0.002(2) 0.0012(19)
O5 0.059(3) 0.039(3) 0.057(4) 0.012(2) 0.027(3) 0.012(2)
O6 0.049(3) 0.045(3) 0.044(4) 0.022(3) 0.006(3) 0.001(3)
N4 0.074(4) 0.067(4) 0.048(6) -0.001(4) 0.002(4) -0.018(4)

loop_
_atom_type_symbol
_atom_type_description
_atom_type_scat_dispersion_real
_atom_type_scat_dispersion_imag
_atom_type_scat_source
C C 0.0181 0.0091 'International Tables Vol C Tables 4.2.6.8 and 6.1.1.4'
H H 0.0000 0.0000 'International Tables Vol C Tables 4.2.6.8 and 6.1.1.4'
N N 0.0311 0.0180 'International Tables Vol C Tables 4.2.6.8 and 6.1.1.4'
O O 0.0492 0.0322 'International Tables Vol C Tables 4.2.6.8 and 6.1.1.4'

loop_
_geom_angle_atom_site_label_1
_geom_angle_atom_site_label_2
_geom_angle_atom_site_label_3
_geom_angle
O2 C1 N1 125.1(6)
O2 C1 C2 130.6(7)
N1 C1 C2 104.4(6)
C3 C2 C7 121.5(6)
C3 C2 C1 129.2(8)
C7 C2 C1 109.3(6)
C2 C3 C4 117.2(6)
C2 C3 H3 121.4
C4 C3 H3 121.4
C5 C4 C3 121.5(6)
C5 C4 H4 119.3
C3 C4 H4 119.3
C4 C5 C6 120.6(5)
C4 C5 H5 119.7
C6 C5 H5 119.7
C7 C6 C5 117.7(6)
C7 C6 H6 121.1
C5 C6 H6 121.1
C6 C7 C2 121.5(6)
C6 C7 C8 130.2(8)
C2 C7 C8 108.3(6)
O1 C8 N1 124.5(7)
O1 C8 C7 130.4(8)
N1 C8 C7 105.2(6)
N1 C9 C10 111.3(4)
N1 C9 H9A 109.4
C10 C9 H9A 109.4
N1 C9 H9B 109.4
C10 C9 H9B 109.4
H9A C9 H9B 108.0
O3 C10 N2 123.9(5)
O3 C10 C9 122.1(5)
N2 C10 C9 114.0(5)
N2 C11 C12 115.7(5)
N2 C11 C17 107.6(4)
C12 C11 C17 108.6(4)
N2 C11 H11 107.3
C12 C11 H11 107.9
C17 C11 H11 109.7
C13 C12 C16 117.5(5)
C13 C12 C11 123.6(6)
C16 C12 C11 118.9(6)
N4 C13 C12 123.4(6)
N4 C13 H13 118.3
C12 C13 H13 118.3
C15 C14 N4 124.3(6)
C15 C14 H14 117.9
N4 C14 H14 117.9
C16 C15 C14 119.1(6)
C16 C15 H15 120.5
C14 C15 H15 120.5
C15 C16 C12 120.5(6)
C15 C16 H16 119.7
C12 C16 H16 119.7
O4 C17 N3 124.4(5)
O4 C17 C11 120.5(5)
N3 C17 C11 115.0(5)
N3 C18 C19 109.4(5)
N3 C18 H18A 109.8
C19 C18 H18A 109.8
N3 C18 H18B 109.8
C19 C18 H18B 109.8
H18A C18 H18B 108.2
O5 C19 O6 124.1(6)
O5 C19 C18 125.5(7)
O6 C19 C18 110.4(6)
O6 C20 H20A 109.5
O6 C20 H20B 109.5
H20A C20 H20B 109.5
O6 C20 H20C 109.5
H20A C20 H20C 109.5
H20B C20 H20C 109.5
C1 N1 C8 112.8(5)
C1 N1 C9 124.4(5)
C8 N1 C9 122.7(6)
C10 N2 C11 121.2(4)
C10 N2 H2N 120.8
C11 N2 H2N 117.9
C17 N3 C18 122.2(4)
C17 N3 H3N 121.4
C18 N3 H3N 116.4
C19 O6 C20 114.8(4)
C13 N4 C14 115.2(6)

loop_
_geom_bond_atom_site_label_1
_geom_bond_atom_site_label_2
_geom_bond_distance
C1 O2 1.203(6)
C1 N1 1.400(7)
C1 C2 1.494(7)
C2 C3 1.375(7)
C2 C7 1.376(6)
C3 C4 1.394(7)
C3 H3 0.9500
C4 C5 1.378(7)
C4 H4 0.9500
C5 C6 1.392(7)
C5 H5 0.9500
C6 C7 1.376(7)
C6 H6 0.9500
C7 C8 1.485(7)
C8 O1 1.197(6)
C8 N1 1.405(7)
C9 N1 1.445(6)
C9 C10 1.526(6)
C9 H9A 0.9900
C9 H9B 0.9900
C10 O3 1.224(6)
C10 N2 1.342(5)
C11 N2 1.465(5)
C11 C12 1.517(6)
C11 C17 1.541(7)
C11 H11 1.0995
C12 C13 1.376(7)
C12 C16 1.394(7)
C13 N4 1.363(6)
C13 H13 0.9500
C14 C15 1.350(8)
C14 N4 1.368(7)
C14 H14 0.9500
C15 C16 1.340(7)
C15 H15 0.9500
C16 H16 0.9500
C17 O4 1.221(6)
C17 N3 1.327(6)
C18 N3 1.452(6)
C18 C19 1.495(7)
C18 H18A 0.9900
C18 H18B 0.9900
C19 O5 1.193(7)
C19 O6 1.341(7)
C20 O6 1.458(6)
C20 H20A 0.9800
C20 H20B 0.9800
C20 H20C 0.9800
N2 H2N 0.7847
N3 H3N 0.7189

loop_
_geom_hbond_atom_site_label_D
_geom_hbond_atom_site_label_H
_geom_hbond_atom_site_label_A
_geom_hbond_distance_DH
_geom_hbond_distance_HA
_geom_hbond_distance_DA
_geom_hbond_angle_DHA
_geom_hbond_site_symmetry_A
N2 H2N O3 0.78 2.19 2.937(5) 159.1 1_455
N3 H3N O4 0.72 2.24 2.919(5) 159.2 1_655

loop_
_geom_torsion_atom_site_label_1
_geom_torsion_atom_site_label_2
_geom_torsion_atom_site_label_3
_geom_torsion_atom_site_label_4
_geom_torsion
O2 C1 C2 C3 0.0(9)
N1 C1 C2 C3 179.6(5)
O2 C1 C2 C7 -178.5(6)
N1 C1 C2 C7 1.1(5)
C7 C2 C3 C4 -0.2(7)
C1 C2 C3 C4 -178.6(5)
C2 C3 C4 C5 1.0(8)
C3 C4 C5 C6 -0.6(8)
C4 C5 C6 C7 -0.5(8)
C5 C6 C7 C2 1.2(7)
C5 C6 C7 C8 178.8(5)
C3 C2 C7 C6 -0.9(8)
C1 C2 C7 C6 177.7(4)
C3 C2 C7 C8 -179.0(4)
C1 C2 C7 C8 -0.3(5)
C6 C7 C8 O1 1.9(9)
C2 C7 C8 O1 179.7(6)
C6 C7 C8 N1 -178.5(5)
C2 C7 C8 N1 -0.6(5)
N1 C9 C10 O3 14.5(7)
N1 C9 C10 N2 -168.5(5)
N2 C11 C12 C13 -18.2(7)
C17 C11 C12 C13 102.8(6)
N2 C11 C12 C16 161.4(4)
C17 C11 C12 C16 -77.6(6)
C16 C12 C13 N4 0.3(8)
C11 C12 C13 N4 180.0(5)
N4 C14 C15 C16 -1.4(9)
C14 C15 C16 C12 1.2(9)
C13 C12 C16 C15 -0.7(8)
C11 C12 C16 C15 179.6(5)
N2 C11 C17 O4 53.0(6)
C12 C11 C17 O4 -72.9(6)
N2 C11 C17 N3 -127.5(5)
C12 C11 C17 N3 106.7(6)
N3 C18 C19 O5 -1.5(8)
N3 C18 C19 O6 175.4(4)
O2 C1 N1 C8 178.1(5)
C2 C1 N1 C8 -1.6(5)
O2 C1 N1 C9 -4.5(8)
C2 C1 N1 C9 175.8(4)
O1 C8 N1 C1 -178.9(5)
C7 C8 N1 C1 1.4(5)
O1 C8 N1 C9 3.7(8)
C7 C8 N1 C9 -176.0(4)
C10 C9 N1 C1 -86.4(6)
C10 C9 N1 C8 90.7(5)
O3 C10 N2 C11 6.6(8)
C9 C10 N2 C11 -170.4(5)
C12 C11 N2 C10 -111.0(5)
C17 C11 N2 C10 127.4(5)
O4 C17 N3 C18 2.7(9)
C11 C17 N3 C18 -176.8(4)
C19 C18 N3 C17 139.1(5)
O5 C19 O6 C20 1.1(8)
C18 C19 O6 C20 -175.8(4)
C12 C13 N4 C14 -0.4(8)
C15 C14 N4 C13 0.9(8)

loop_
_cod_related_entry_id
_cod_related_entry_database
_cod_related_entry_code
1 ChemSpider 21194313
